data_1567039
loop_
_publ_author_name
'Sun, Lincong'
'Zhao, Yuyao'
'Liu, Bingxian'
'Chang, Junbiao'
'Li, Xingwei'

_publ_section_title
;
 RhodiumIII-catalyzed remote difunctionalization of arenes assisted by a
 relay directing group
;
_journal_issue 24
_journal_name_full 'Chemical Science'
_journal_page_first 7347
_journal_page_last 7354
_journal_paper_doi 10.1039/D2SC02205B
_journal_volume 13
_journal_year 2022
_chemical_formula_moiety '2(C25 H29 Cl N O Rh)'
_chemical_formula_sum 'C50 H58 Cl2 N2 O2 Rh2'
_chemical_formula_weight 995.70
_space_group_crystal_system monoclinic
_space_group_IT_number 14
_space_group_name_Hall '-P 2ybc'
_space_group_name_H-M_alt 'P 1 21/c 1'
_atom_sites_solution_hydrogens mixed
_atom_sites_solution_primary dual
_audit_creation_date 2022-03-15
_audit_creation_method
;
Olex2 1.3
(compiled 2020.11.12 svn.r5f609507 for OlexSys, GUI svn.r6408)
;
_audit_update_record
;
2022-03-15 deposited with the CCDC.	2022-05-30 downloaded from the CCDC.
;
_cell_angle_alpha 90
_cell_angle_beta 93.5280(10)
_cell_angle_gamma 90
_cell_formula_units_Z 4
_cell_length_a 18.7457(2)
_cell_length_b 7.72790(10)
_cell_length_c 31.2170(4)
_cell_measurement_reflns_used 10466
_cell_measurement_temperature 293(2)
_cell_measurement_theta_max 71.2630
_cell_measurement_theta_min 3.8060
_cell_volume 4513.68(10)
_computing_cell_refinement 'CrysAlisPro 1.171.40.42a (Rigaku OD, 2019)'
_computing_data_collection 'CrysAlisPro 1.171.40.42a (Rigaku OD, 2019)'
_computing_data_reduction 'CrysAlisPro 1.171.40.42a (Rigaku OD, 2019)'
_computing_molecular_graphics 'Olex2 1.3 (Dolomanov et al., 2009)'
_computing_publication_material 'Olex2 1.3 (Dolomanov et al., 2009)'
_computing_structure_refinement 'SHELXL 2018/3 (Sheldrick, 2015)'
_computing_structure_solution 'SHELXT 2018/2 (Sheldrick, 2018)'
_diffrn_ambient_temperature 293(2)
_diffrn_detector 'CCD plate'
_diffrn_detector_area_resol_mean 8.0521
_diffrn_detector_type EosS2
_diffrn_measured_fraction_theta_full 0.998
_diffrn_measured_fraction_theta_max 0.977
_diffrn_measurement_details
;
List of Runs (angles in degrees, time in seconds):

  # Type    Start    End  Width  t~exp~   \w     \q     \k     \f   Frames
#--------------------------------------------------------------------------
  1  \w    -60.00 -16.00   1.00    1.00    --  -35.62  76.00  60.00   44
  2  \w     -2.00  32.00   1.00    1.00    --  -35.62  76.00  60.00   34
  3  \w      2.00  29.00   1.00    1.00    --   35.62 -76.00 -66.00   27
  4  \w     32.00  57.00   1.00    1.00    --   35.62  76.00  60.00   25
  5  \w     44.00 120.00   1.00    3.82    --  107.12 -76.00 -66.00   76
  6  \w     85.00 173.00   1.00    3.82    --  107.12  76.00  60.00   88
  7  \w    -97.00 -26.00   1.00    1.00    --  -35.62 -76.00 -66.00   71
  8  \w      2.00  72.00   1.00    1.00    --   35.62 -99.00-120.00   70
  9  \w     58.00 106.00   1.00    1.00    --   35.62 178.00  90.00   48
 10  \w      1.00  75.00   1.00    1.00    --   35.62 -99.00 120.00   74
 11  \w     85.00 124.00   1.00    3.82    --  107.12 -45.00  60.00   39
 12  \w    100.00 175.00   1.00    3.82    --  107.12 111.00   0.00   75
 13  \w     39.00  79.00   1.00    3.82    --  107.12 -45.00  60.00   40
 14  \w    118.00 166.00   1.00    3.82    --  107.12 111.00  30.00   48
 15  \w     84.00 124.00   1.00    3.82    --  107.12 -61.00 -30.00   40
 16  \w     81.00 107.00   1.00    3.82    --  107.12 -95.00-180.00   26
 17  \w     43.00 121.00   1.00    3.82    --  107.12 -30.00 -90.00   78
 18  \w     52.00 102.00   1.00    3.82    --  107.12 -95.00 150.00   50
;
_diffrn_measurement_device 'four-circle diffractometer'
_diffrn_measurement_device_type 'SuperNova, Dual, Cu at home/near, EosS2'
_diffrn_measurement_method '\w scans'
_diffrn_orient_matrix_type 'CrysAlisPro convention (1999,Acta A55,543-557)'
_diffrn_orient_matrix_UB_11 0.0433801000
_diffrn_orient_matrix_UB_12 -0.1664272000
_diffrn_orient_matrix_UB_13 -0.0062003000
_diffrn_orient_matrix_UB_21 -0.0207437000
_diffrn_orient_matrix_UB_22 0.0048473000
_diffrn_orient_matrix_UB_23 -0.0485224000
_diffrn_orient_matrix_UB_31 0.0668468000
_diffrn_orient_matrix_UB_32 0.1095009000
_diffrn_orient_matrix_UB_33 -0.0072923000
_diffrn_radiation_monochromator mirror
_diffrn_radiation_probe x-ray
_diffrn_radiation_type 'Cu K\a'
_diffrn_radiation_wavelength 1.54184
_diffrn_reflns_av_R_equivalents 0.0419
_diffrn_reflns_av_unetI/netI 0.0562
_diffrn_reflns_Laue_measured_fraction_full 0.998
_diffrn_reflns_Laue_measured_fraction_max 0.977
_diffrn_reflns_limit_h_max 23
_diffrn_reflns_limit_h_min -14
_diffrn_reflns_limit_k_max 9
_diffrn_reflns_limit_k_min -7
_diffrn_reflns_limit_l_max 38
_diffrn_reflns_limit_l_min -37
_diffrn_reflns_number 18072
_diffrn_reflns_point_group_measured_fraction_full 0.998
_diffrn_reflns_point_group_measured_fraction_max 0.977
_diffrn_reflns_theta_full 67.684
_diffrn_reflns_theta_max 71.506
_diffrn_reflns_theta_min 3.802
_diffrn_source 'micro-focus sealed X-ray tube'
_diffrn_source_type 'SuperNova (Cu) X-ray Source'
_exptl_absorpt_coefficient_mu 7.317
_exptl_absorpt_correction_T_max 1.00000
_exptl_absorpt_correction_T_min 0.31554
_exptl_absorpt_correction_type multi-scan
_exptl_absorpt_process_details
;
CrysAlisPro 1.171.40.42a (Rigaku Oxford Diffraction, 2019)
Empirical absorption correction using spherical harmonics,
 implemented in SCALE3 ABSPACK scaling algorithm.
;
_exptl_crystal_colour 'clear light colourless'
_exptl_crystal_colour_lustre clear
_exptl_crystal_colour_modifier light
_exptl_crystal_colour_primary colourless
_exptl_crystal_density_diffrn 1.465
_exptl_crystal_description block
_exptl_crystal_F_000 2048
_exptl_crystal_size_max 0.1
_exptl_crystal_size_mid 0.1
_exptl_crystal_size_min 0.1
_refine_diff_density_max 1.216
_refine_diff_density_min -0.749
_refine_diff_density_rms 0.097
_refine_ls_extinction_method none
_refine_ls_goodness_of_fit_ref 1.041
_refine_ls_hydrogen_treatment mixed
_refine_ls_matrix_type full
_refine_ls_number_parameters 551
_refine_ls_number_reflns 8597
_refine_ls_number_restraints 0
_refine_ls_restrained_S_all 1.041
_refine_ls_R_factor_all 0.0583
_refine_ls_R_factor_gt 0.0466
_refine_ls_shift/su_max 0.002
_refine_ls_shift/su_mean 0.000
_refine_ls_structure_factor_coef Fsqd
_refine_ls_weighting_details 'w=1/[\s^2^(Fo^2^)+(0.0633P)^2^+3.2270P] where P=(Fo^2^+2Fc^2^)/3'
_refine_ls_weighting_scheme calc
_refine_ls_wR_factor_gt 0.1166
_refine_ls_wR_factor_ref 0.1232
_reflns_Friedel_coverage 0.000
_reflns_number_gt 7449
_reflns_number_total 8597
_reflns_threshold_expression 'I > 2\s(I)'
_cod_data_source_file d2sc02205b2.cif
_cod_data_source_block slc-20220315
_cod_depositor_comments 'Adding full bibliography for 1567038--1567039.cif.'
_cod_database_code 1567039
_shelx_shelxl_version_number 2018/3
_chemical_oxdiff_formula 'Rh1 Cl1 C1 O1 N1'
_shelx_space_group_comment
;
The symmetry employed for this shelxl refinement is uniquely defined
by the following loop, which should always be used as a source of
symmetry information in preference to the above space-group names.
They are only intended as comments.
;
_shelx_estimated_absorpt_t_max 0.528
_shelx_estimated_absorpt_t_min 0.528
_reflns_odcompleteness_completeness 99.89
_reflns_odcompleteness_iscentric 1
_reflns_odcompleteness_theta 66.97
_olex2_refinement_description
;
1. Fixed Uiso
 At 1.2 times of:
  All C(H) groups, All C(H,H) groups
 At 1.5 times of:
  All C(H,H,H) groups
2.a Secondary CH2 refined with riding coordinates:
 C35(H35A,H35B), C18(H18A,H18B)
2.b Aromatic/amide H refined with riding coordinates:
 C24(H24), C9(H9), C12(H12), C6(H6), C15(H15), C26(H26), C33(H33), C27(H27),
 C14(H14), C7(H7), C13(H13), C32(H32), C30(H30), C31(H31)
2.c Idealised Me refined as rotating group:
 C45(H45A,H45B,H45C), C44(H44A,H44B,H44C), C47(H47A,H47B,H47C), C46(H46A,H46B,
 H46C), C54(H54A,H54B,H54C), C55(H55A,H55B,H55C), C57(H57A,H57B,H57C), C48(H48A,
 H48B,H48C), C58(H58A,H58B,H58C), C56(H56A,H56B,H56C), C38(H38A,H38B,H38C),
 C21(H21A,H21B,H21C)
;
_olex2_submission_special_instructions 'No special instructions were received'
_oxdiff_exptl_absorpt_empirical_details
;
Empirical correction (ABSPACK) includes:
- Absorption correction using spherical harmonics
- Frame scaling
;
_oxdiff_exptl_absorpt_empirical_full_max 2.365
_oxdiff_exptl_absorpt_empirical_full_min 0.363

loop_
_space_group_symop_operation_xyz
'x, y, z'
'-x, y+1/2, -z+1/2'
'-x, -y, -z'
'x, -y-1/2, z-1/2'

loop_
_atom_site_label
_atom_site_type_symbol
_atom_site_fract_x
_atom_site_fract_y
_atom_site_fract_z
_atom_site_U_iso_or_equiv
_atom_site_adp_type
_atom_site_occupancy
_atom_site_site_symmetry_order
_atom_site_calc_flag
_atom_site_refinement_flags_posn
_atom_site_refinement_flags_adp
_atom_site_refinement_flags_occupancy
_atom_site_disorder_assembly
_atom_site_disorder_group
Rh1 Rh 0.18240(2) 0.12181(4) 0.32006(2) 0.03311(10) Uani 1 1 d . . . . .
Rh2 Rh 0.36651(2) 0.47353(4) 0.11552(2) 0.03612(10) Uani 1 1 d . . . . .
Cl3 Cl 0.23019(6) 0.40013(14) 0.34023(4) 0.0458(2) Uani 1 1 d . . . . .
Cl4 Cl 0.29006(7) 0.22440(17) 0.11415(4) 0.0590(3) Uani 1 1 d . . . . .
N16 N 0.13786(18) 0.2343(5) 0.26328(11) 0.0386(7) Uani 1 1 d . . . . .
O34 O 0.5902(2) 0.1191(5) 0.05766(12) 0.0614(10) Uani 1 1 d . . . . .
N28 N 0.3800(2) 0.4302(5) 0.18183(12) 0.0443(8) Uani 1 1 d . . . . .
O17 O -0.01859(19) 0.2882(6) 0.43354(13) 0.0677(11) Uani 1 1 d . . . . .
C5 C 0.0475(2) 0.3094(6) 0.30915(15) 0.0389(9) Uani 1 1 d . . . . .
C11 C 0.0748(2) 0.3206(6) 0.26676(15) 0.0404(9) Uani 1 1 d . . . . .
C10 C 0.0884(2) 0.2173(6) 0.33980(15) 0.0400(9) Uani 1 1 d . . . . .
C23 C 0.4566(2) 0.3272(6) 0.11941(14) 0.0389(9) Uani 1 1 d . . . . .
C25 C 0.5582(2) 0.1720(6) 0.09367(15) 0.0443(10) Uani 1 1 d . . . . .
C43 C 0.2665(2) -0.0704(5) 0.30051(15) 0.0394(9) Uani 1 1 d . . . . .
C22 C 0.4843(2) 0.2909(6) 0.16134(14) 0.0426(9) Uani 1 1 d . . . . .
C42 C 0.2834(2) -0.0128(6) 0.34277(17) 0.0470(11) Uani 1 1 d . . . . .
C53 C 0.3632(3) 0.5938(7) 0.05296(15) 0.0479(11) Uani 1 1 d . . . . .
C29 C 0.4404(3) 0.3460(6) 0.19566(14) 0.0447(10) Uani 1 1 d . . . . .
C24 C 0.4947(2) 0.2630(6) 0.08570(14) 0.0424(9) Uani 1 1 d . . . . .
H24 H 0.477378 0.281372 0.057514 0.051 Uiso 1 1 calc R U . . .
C9 C 0.0680(2) 0.2102(7) 0.38171(15) 0.0472(10) Uani 1 1 d . . . . .
H9 H 0.096136 0.150991 0.402460 0.057 Uiso 1 1 calc R U . . .
C39 C 0.1961(2) -0.1450(5) 0.30044(15) 0.0401(9) Uani 1 1 d . . . . .
C12 C 0.0436(3) 0.4096(6) 0.23152(17) 0.0491(11) Uani 1 1 d . . . . .
H12 H 0.000958 0.469339 0.233964 0.059 Uiso 1 1 calc R U . . .
C6 C -0.0155(2) 0.3930(7) 0.32101(17) 0.0493(11) Uani 1 1 d . . . . .
H6 H -0.043050 0.456242 0.300742 0.059 Uiso 1 1 calc R U . . .
C41 C 0.2251(3) -0.0547(6) 0.36912(15) 0.0478(11) Uani 1 1 d . . . . .
C15 C 0.1685(2) 0.2379(7) 0.22548(15) 0.0480(10) Uani 1 1 d . . . . .
H15 H 0.211764 0.180378 0.223442 0.058 Uiso 1 1 calc R U . . .
C8 C 0.0055(3) 0.2915(7) 0.39280(17) 0.0520(12) Uani 1 1 d . . . . .
C26 C 0.5857(2) 0.1407(6) 0.13507(17) 0.0491(11) Uani 1 1 d . . . . .
H26 H 0.628645 0.081686 0.140114 0.059 Uiso 1 1 calc R U . . .
C33 C 0.3325(3) 0.4765(8) 0.20975(18) 0.0596(14) Uani 1 1 d . . . . .
H33 H 0.290971 0.533199 0.199712 0.071 Uiso 1 1 calc R U . . .
C40 C 0.1721(2) -0.1430(6) 0.34240(16) 0.0436(10) Uani 1 1 d . . . . .
C27 C 0.5478(3) 0.1994(6) 0.16877(15) 0.0481(11) Uani 1 1 d . . . . .
H27 H 0.564931 0.177340 0.196825 0.058 Uiso 1 1 calc R U . . .
C52 C 0.2936(3) 0.6190(7) 0.06875(19) 0.0546(13) Uani 1 1 d . . . . .
C49 C 0.4131(2) 0.6849(6) 0.08114(15) 0.0450(10) Uani 1 1 d . . . . .
C14 C 0.1395(3) 0.3219(8) 0.18961(16) 0.0565(12) Uani 1 1 d . . . . .
H14 H 0.162069 0.319951 0.163901 0.068 Uiso 1 1 calc R U . . .
C45 C 0.1069(3) -0.2306(7) 0.35714(19) 0.0608(13) Uani 1 1 d . . . . .
H45A H 0.087665 -0.163943 0.379678 0.091 Uiso 1 1 calc R U . . .
H45B H 0.119297 -0.344094 0.367673 0.091 Uiso 1 1 calc R U . . .
H45C H 0.071789 -0.240136 0.333532 0.091 Uiso 1 1 calc R U . . .
C7 C -0.0361(2) 0.3810(7) 0.36232(19) 0.0558(13) Uani 1 1 d . . . . .
H7 H -0.078213 0.433396 0.369793 0.067 Uiso 1 1 calc R U . . .
C13 C 0.0761(3) 0.4090(7) 0.19306(18) 0.0568(13) Uani 1 1 d . . . . .
H13 H 0.055110 0.467343 0.169459 0.068 Uiso 1 1 calc R U . . .
C32 C 0.3430(4) 0.4426(9) 0.25330(19) 0.0724(18) Uani 1 1 d . . . . .
H32 H 0.308807 0.473999 0.272182 0.087 Uiso 1 1 calc R U . . .
C51 C 0.3000(2) 0.7165(6) 0.10718(18) 0.0502(11) Uani 1 1 d . . . . .
C44 C 0.1599(3) -0.2339(7) 0.26251(17) 0.0539(12) Uani 1 1 d . . . . .
H44A H 0.109303 -0.236798 0.265619 0.081 Uiso 1 1 calc R U . . .
H44B H 0.177710 -0.350038 0.260731 0.081 Uiso 1 1 calc R U . . .
H44C H 0.169526 -0.172092 0.236821 0.081 Uiso 1 1 calc R U . . .
C30 C 0.4530(4) 0.3118(8) 0.23934(16) 0.0639(14) Uani 1 1 d . . . . .
H30 H 0.494479 0.254476 0.249187 0.077 Uiso 1 1 calc R U . . .
C47 C 0.3137(3) -0.0645(8) 0.26370(19) 0.0605(14) Uani 1 1 d . . . . .
H47A H 0.295137 0.018179 0.242928 0.091 Uiso 1 1 calc R U . . .
H47B H 0.315180 -0.176771 0.250635 0.091 Uiso 1 1 calc R U . . .
H47C H 0.361064 -0.031018 0.273864 0.091 Uiso 1 1 calc R U . . .
C35 C 0.6564(3) 0.0305(7) 0.06332(19) 0.0576(13) Uani 1 1 d . . . . .
H35A H 0.650402 -0.073662 0.080058 0.069 Uiso 1 1 calc R U . . .
H35B H 0.691294 0.103681 0.078720 0.069 Uiso 1 1 calc R U . . .
C46 C 0.3513(3) 0.0725(8) 0.3595(2) 0.0645(16) Uani 1 1 d . . . . .
H46A H 0.384679 0.074517 0.337371 0.097 Uiso 1 1 calc R U . . .
H46B H 0.371448 0.008839 0.383730 0.097 Uiso 1 1 calc R U . . .
H46C H 0.341316 0.188823 0.368106 0.097 Uiso 1 1 calc R U . . .
C36 C 0.6820(3) -0.0157(7) 0.0202(2) 0.0648(15) Uani 1 1 d . . . . .
C50 C 0.3750(2) 0.7524(6) 0.11573(15) 0.0467(10) Uani 1 1 d . . . . .
C54 C 0.4908(3) 0.7137(8) 0.0742(2) 0.0662(16) Uani 1 1 d . . . . .
H54A H 0.516709 0.728403 0.101459 0.099 Uiso 1 1 calc R U . . .
H54B H 0.495913 0.815534 0.057087 0.099 Uiso 1 1 calc R U . . .
H54C H 0.509289 0.615461 0.059707 0.099 Uiso 1 1 calc R U . . .
C55 C 0.4069(4) 0.8583(8) 0.1521(2) 0.0739(17) Uani 1 1 d . . . . .
H55A H 0.386383 0.824258 0.178260 0.111 Uiso 1 1 calc R U . . .
H55B H 0.397158 0.978566 0.146705 0.111 Uiso 1 1 calc R U . . .
H55C H 0.457640 0.840168 0.154771 0.111 Uiso 1 1 calc R U . . .
C31 C 0.4041(4) 0.3630(8) 0.26779(18) 0.0757(19) Uani 1 1 d . . . . .
H31 H 0.412938 0.342978 0.297011 0.091 Uiso 1 1 calc R U . . .
C18 C 0.0301(3) 0.2362(9) 0.46806(18) 0.0633(14) Uani 1 1 d . . . . .
H18A H 0.073606 0.303751 0.467390 0.076 Uiso 1 1 calc R U . . .
H18B H 0.042382 0.115358 0.464567 0.076 Uiso 1 1 calc R U . . .
C19 C -0.0017(3) 0.2608(9) 0.51047(19) 0.0663(15) Uani 1 1 d . . . . .
C20 C -0.0680(4) 0.3086(11) 0.5140(2) 0.081(2) Uani 1 1 d . . . . .
C57 C 0.3780(4) 0.5175(9) 0.00990(18) 0.0748(18) Uani 1 1 d . . . . .
H57A H 0.426812 0.479745 0.010326 0.112 Uiso 1 1 calc R U . . .
H57B H 0.369675 0.603610 -0.012007 0.112 Uiso 1 1 calc R U . . .
H57C H 0.346858 0.420654 0.003988 0.112 Uiso 1 1 calc R U . . .
C48 C 0.2262(4) -0.0321(10) 0.41684(18) 0.078(2) Uani 1 1 d . . . . .
H48A H 0.248225 0.076481 0.424653 0.117 Uiso 1 1 calc R U . . .
H48B H 0.252833 -0.124704 0.430640 0.117 Uiso 1 1 calc R U . . .
H48C H 0.178083 -0.033443 0.425804 0.117 Uiso 1 1 calc R U . . .
C58 C 0.2399(3) 0.7793(9) 0.1328(3) 0.085(2) Uani 1 1 d . . . . .
H58A H 0.200180 0.701262 0.128991 0.127 Uiso 1 1 calc R U . . .
H58B H 0.225511 0.892649 0.123096 0.127 Uiso 1 1 calc R U . . .
H58C H 0.255636 0.784130 0.162605 0.127 Uiso 1 1 calc R U . . .
C56 C 0.2245(3) 0.5529(11) 0.0481(3) 0.096(3) Uani 1 1 d . . . . .
H56A H 0.231987 0.440706 0.035935 0.143 Uiso 1 1 calc R U . . .
H56B H 0.207599 0.631186 0.025828 0.143 Uiso 1 1 calc R U . . .
H56C H 0.189596 0.544424 0.069255 0.143 Uiso 1 1 calc R U . . .
C37 C 0.6363(6) -0.0294(13) -0.0153(3) 0.095(3) Uani 1 1 d . . . . .
C38 C 0.7579(4) -0.0509(13) 0.0202(4) 0.124(4) Uani 1 1 d . . . . .
H38A H 0.784209 0.052391 0.027779 0.186 Uiso 1 1 calc R U . . .
H38B H 0.769444 -0.087946 -0.007933 0.186 Uiso 1 1 calc R U . . .
H38C H 0.770393 -0.140288 0.040617 0.186 Uiso 1 1 calc R U . . .
C21 C 0.0495(4) 0.2275(13) 0.5485(2) 0.097(3) Uani 1 1 d . . . . .
H21A H 0.070700 0.115305 0.545841 0.145 Uiso 1 1 calc R U . . .
H21B H 0.024195 0.231812 0.574341 0.145 Uiso 1 1 calc R U . . .
H21C H 0.086232 0.314197 0.549736 0.145 Uiso 1 1 calc R U . . .
H20A H -0.086(4) 0.342(9) 0.544(2) 0.08(2) Uiso 1 1 d . . . . .
H20B H -0.100(4) 0.358(10) 0.487(2) 0.09(2) Uiso 1 1 d . . . . .
H37A H 0.653(5) -0.072(14) -0.042(3) 0.15(4) Uiso 1 1 d . . . . .
H37B H 0.595(5) 0.008(12) -0.010(3) 0.11(3) Uiso 1 1 d . . . . .

loop_
_atom_site_aniso_label
_atom_site_aniso_U_11
_atom_site_aniso_U_22
_atom_site_aniso_U_33
_atom_site_aniso_U_23
_atom_site_aniso_U_13
_atom_site_aniso_U_12
Rh1 0.02871(15) 0.02950(16) 0.04081(16) -0.00529(11) -0.00048(11) 0.00523(11)
Rh2 0.03220(16) 0.03248(17) 0.04393(17) 0.00180(12) 0.00445(11) -0.00076(12)
Cl3 0.0413(5) 0.0349(5) 0.0609(6) -0.0097(4) 0.0016(4) -0.0009(4)
Cl4 0.0586(7) 0.0430(6) 0.0764(8) -0.0047(6) 0.0110(6) -0.0157(6)
N16 0.0354(17) 0.0332(18) 0.0466(18) -0.0083(15) -0.0017(13) 0.0010(15)
O34 0.056(2) 0.067(3) 0.062(2) 0.0126(18) 0.0144(16) 0.0262(19)
N28 0.052(2) 0.0369(19) 0.0444(19) 0.0015(16) 0.0072(15) -0.0060(18)
O17 0.0512(19) 0.085(3) 0.069(2) -0.011(2) 0.0212(16) 0.013(2)
C5 0.0274(18) 0.0271(19) 0.062(2) -0.0083(18) -0.0009(16) 0.0010(16)
C11 0.0331(19) 0.032(2) 0.055(2) -0.0051(18) -0.0082(17) 0.0002(18)
C10 0.0324(19) 0.029(2) 0.059(2) -0.0041(18) -0.0007(16) -0.0006(17)
C23 0.0347(19) 0.036(2) 0.046(2) 0.0064(18) 0.0008(16) -0.0025(18)
C25 0.044(2) 0.033(2) 0.056(2) 0.0057(19) 0.0074(18) 0.002(2)
C43 0.0319(19) 0.0259(19) 0.061(2) -0.0065(18) 0.0041(17) 0.0154(17)
C22 0.047(2) 0.035(2) 0.045(2) 0.0044(18) -0.0033(17) -0.008(2)
C42 0.039(2) 0.033(2) 0.067(3) -0.009(2) -0.011(2) 0.0107(19)
C53 0.051(3) 0.045(3) 0.048(2) 0.016(2) -0.0018(19) 0.009(2)
C29 0.061(3) 0.031(2) 0.041(2) -0.0010(17) -0.0009(18) -0.009(2)
C24 0.043(2) 0.041(2) 0.043(2) 0.0080(18) 0.0009(16) 0.004(2)
C9 0.039(2) 0.048(3) 0.055(2) -0.003(2) 0.0072(18) 0.010(2)
C39 0.037(2) 0.0253(19) 0.057(2) -0.0077(18) -0.0043(17) 0.0052(17)
C12 0.038(2) 0.038(2) 0.070(3) 0.001(2) -0.009(2) 0.006(2)
C6 0.031(2) 0.046(3) 0.070(3) -0.008(2) -0.0060(19) 0.005(2)
C41 0.054(3) 0.038(2) 0.050(2) -0.003(2) -0.0061(19) 0.013(2)
C15 0.043(2) 0.054(3) 0.047(2) -0.003(2) 0.0010(17) 0.005(2)
C8 0.042(2) 0.050(3) 0.066(3) -0.011(2) 0.014(2) -0.002(2)
C26 0.040(2) 0.040(2) 0.066(3) 0.005(2) -0.008(2) 0.002(2)
C33 0.062(3) 0.055(3) 0.064(3) -0.010(3) 0.025(2) -0.011(3)
C40 0.043(2) 0.025(2) 0.063(3) 0.0052(18) 0.0043(19) 0.0108(18)
C27 0.058(3) 0.038(2) 0.047(2) 0.0034(19) -0.0121(19) 0.003(2)
C52 0.039(2) 0.043(3) 0.080(3) 0.017(2) -0.009(2) 0.004(2)
C49 0.039(2) 0.036(2) 0.060(3) 0.018(2) 0.0059(18) 0.0031(19)
C14 0.059(3) 0.060(3) 0.050(3) 0.003(2) 0.001(2) -0.008(3)
C45 0.051(3) 0.051(3) 0.082(4) 0.013(3) 0.015(2) 0.004(3)
C7 0.031(2) 0.055(3) 0.082(3) -0.015(3) 0.006(2) 0.008(2)
C13 0.055(3) 0.051(3) 0.063(3) 0.014(2) -0.013(2) -0.004(2)
C32 0.098(5) 0.066(4) 0.057(3) -0.012(3) 0.031(3) -0.014(4)
C51 0.038(2) 0.032(2) 0.082(3) 0.010(2) 0.013(2) 0.007(2)
C44 0.052(3) 0.045(3) 0.062(3) -0.018(2) -0.012(2) 0.003(2)
C30 0.097(4) 0.048(3) 0.046(3) 0.000(2) -0.001(3) -0.007(3)
C47 0.048(3) 0.060(3) 0.076(3) -0.008(3) 0.017(2) 0.012(3)
C35 0.042(2) 0.049(3) 0.083(4) 0.006(3) 0.012(2) 0.006(2)
C46 0.042(3) 0.053(3) 0.096(4) -0.018(3) -0.023(3) 0.008(2)
C36 0.064(3) 0.040(3) 0.094(4) 0.008(3) 0.031(3) 0.015(3)
C50 0.043(2) 0.038(2) 0.059(3) 0.008(2) 0.0022(19) -0.002(2)
C54 0.039(2) 0.056(3) 0.104(4) 0.028(3) 0.016(3) 0.002(2)
C55 0.089(4) 0.050(3) 0.081(4) -0.008(3) -0.006(3) -0.009(3)
C31 0.132(6) 0.055(3) 0.041(3) -0.003(2) 0.014(3) -0.009(4)
C18 0.058(3) 0.068(4) 0.065(3) -0.007(3) 0.015(2) 0.004(3)
C19 0.072(4) 0.062(3) 0.067(3) -0.002(3) 0.024(3) 0.001(3)
C20 0.067(4) 0.099(6) 0.082(4) 0.002(4) 0.037(3) 0.007(4)
C57 0.102(5) 0.071(4) 0.051(3) 0.006(3) -0.002(3) 0.015(4)
C48 0.100(5) 0.084(5) 0.049(3) -0.003(3) -0.011(3) 0.032(4)
C58 0.062(3) 0.057(4) 0.140(6) 0.014(4) 0.044(4) 0.018(3)
C56 0.060(4) 0.092(6) 0.129(6) 0.025(5) -0.041(4) -0.012(4)
C37 0.118(7) 0.092(6) 0.076(5) 0.004(4) 0.022(5) 0.042(5)
C38 0.073(5) 0.119(8) 0.186(10) -0.014(8) 0.061(6) 0.002(5)
C21 0.084(5) 0.132(8) 0.075(4) 0.001(5) 0.017(3) 0.017(5)

loop_
_atom_type_symbol
_atom_type_description
_atom_type_scat_dispersion_real
_atom_type_scat_dispersion_imag
_atom_type_scat_source
C C 0.0181 0.0091 'International Tables Vol C Tables 4.2.6.8 and 6.1.1.4'
H H 0.0000 0.0000 'International Tables Vol C Tables 4.2.6.8 and 6.1.1.4'
Cl Cl 0.3639 0.7018 'International Tables Vol C Tables 4.2.6.8 and 6.1.1.4'
N N 0.0311 0.0180 'International Tables Vol C Tables 4.2.6.8 and 6.1.1.4'
O O 0.0492 0.0322 'International Tables Vol C Tables 4.2.6.8 and 6.1.1.4'
Rh Rh 0.0927 3.6045 'International Tables Vol C Tables 4.2.6.8 and 6.1.1.4'

loop_
_geom_angle_atom_site_label_1
_geom_angle_atom_site_label_2
_geom_angle_atom_site_label_3
_geom_angle
_geom_angle_site_symmetry_1
_geom_angle_site_symmetry_3
_geom_angle_publ_flag
N16 Rh1 Cl3 88.46(10) . . ?
N16 Rh1 C43 106.85(15) . . ?
N16 Rh1 C42 138.12(17) . . ?
N16 Rh1 C39 101.70(15) . . ?
N16 Rh1 C41 165.29(16) . . ?
N16 Rh1 C40 128.44(16) . . ?
C10 Rh1 Cl3 84.95(12) . . ?
C10 Rh1 N16 78.43(16) . . ?
C10 Rh1 C43 160.42(17) . . ?
C10 Rh1 C42 143.35(19) . . ?
C10 Rh1 C39 123.24(17) . . ?
C10 Rh1 C41 107.61(19) . . ?
C10 Rh1 C40 98.53(17) . . ?
C43 Rh1 Cl3 113.68(12) . . ?
C42 Rh1 Cl3 92.21(12) . . ?
C42 Rh1 C43 36.38(17) . . ?
C39 Rh1 Cl3 151.28(12) . . ?
C39 Rh1 C43 37.71(16) . . ?
C39 Rh1 C42 62.31(16) . . ?
C39 Rh1 C40 37.90(18) . . ?
C41 Rh1 Cl3 105.24(14) . . ?
C41 Rh1 C43 63.05(18) . . ?
C41 Rh1 C42 38.25(19) . . ?
C41 Rh1 C39 63.68(17) . . ?
C41 Rh1 C40 38.48(18) . . ?
C40 Rh1 Cl3 142.99(13) . . ?
C40 Rh1 C43 63.16(17) . . ?
C40 Rh1 C42 63.31(18) . . ?
N28 Rh2 Cl4 85.72(11) . . ?
N28 Rh2 C53 162.98(18) . . ?
N28 Rh2 C52 139.06(19) . . ?
N28 Rh2 C49 125.53(17) . . ?
N28 Rh2 C51 106.19(18) . . ?
N28 Rh2 C50 98.74(17) . . ?
C23 Rh2 Cl4 92.73(13) . . ?
C23 Rh2 N28 78.59(16) . . ?
C23 Rh2 C53 105.73(18) . . ?
C23 Rh2 C52 142.2(2) . . ?
C23 Rh2 C49 95.20(17) . . ?
C23 Rh2 C51 157.06(17) . . ?
C23 Rh2 C50 119.66(17) . . ?
C53 Rh2 Cl4 110.20(14) . . ?
C53 Rh2 C52 38.06(19) . . ?
C53 Rh2 C49 38.57(19) . . ?
C53 Rh2 C51 63.50(19) . . ?
C53 Rh2 C50 64.64(19) . . ?
C52 Rh2 Cl4 92.94(14) . . ?
C52 Rh2 C51 36.7(2) . . ?
C49 Rh2 Cl4 148.70(14) . . ?
C49 Rh2 C52 63.09(18) . . ?
C49 Rh2 C51 63.46(17) . . ?
C51 Rh2 Cl4 109.87(13) . . ?
C50 Rh2 Cl4 147.59(13) . . ?
C50 Rh2 C52 62.82(19) . . ?
C50 Rh2 C49 38.56(18) . . ?
C50 Rh2 C51 37.99(17) . . ?
C11 N16 Rh1 115.8(3) . . ?
C15 N16 Rh1 125.4(3) . . ?
C15 N16 C11 118.6(4) . . ?
C25 O34 C35 117.7(4) . . ?
C29 N28 Rh2 116.1(3) . . ?
C33 N28 Rh2 123.8(4) . . ?
C33 N28 C29 120.0(5) . . ?
C8 O17 C18 118.2(4) . . ?
C10 C5 C11 116.6(4) . . ?
C10 C5 C6 119.3(4) . . ?
C6 C5 C11 124.0(4) . . ?
N16 C11 C5 113.5(4) . . ?
N16 C11 C12 120.1(4) . . ?
C12 C11 C5 126.4(4) . . ?
C5 C10 Rh1 115.4(3) . . ?
C5 C10 C9 119.9(4) . . ?
C9 C10 Rh1 124.4(3) . . ?
C22 C23 Rh2 115.2(3) . . ?
C24 C23 Rh2 127.9(3) . . ?
C24 C23 C22 116.9(4) . . ?
O34 C25 C24 114.6(4) . . ?
O34 C25 C26 124.0(4) . . ?
C26 C25 C24 121.4(4) . . ?
C42 C43 Rh1 70.3(2) . . ?
C42 C43 C39 106.3(4) . . ?
C42 C43 C47 126.9(4) . . ?
C39 C43 Rh1 67.1(2) . . ?
C39 C43 C47 126.7(4) . . ?
C47 C43 Rh1 129.7(4) . . ?
C23 C22 C29 115.7(4) . . ?
C27 C22 C23 121.3(4) . . ?
C27 C22 C29 122.9(4) . . ?
C43 C42 Rh1 73.3(2) . . ?
C43 C42 C41 109.1(4) . . ?
C43 C42 C46 127.0(5) . . ?
C41 C42 Rh1 68.2(2) . . ?
C41 C42 C46 123.8(5) . . ?
C46 C42 Rh1 126.2(3) . . ?
C52 C53 Rh2 74.0(3) . . ?
C52 C53 C57 125.4(5) . . ?
C49 C53 Rh2 71.0(3) . . ?
C49 C53 C52 107.2(5) . . ?
C49 C53 C57 126.3(5) . . ?
C57 C53 Rh2 129.9(4) . . ?
N28 C29 C22 113.9(4) . . ?
N28 C29 C30 119.4(5) . . ?
C30 C29 C22 126.5(5) . . ?
C23 C24 H24 119.5 . . ?
C25 C24 C23 121.1(4) . . ?
C25 C24 H24 119.5 . . ?
C10 C9 H9 119.9 . . ?
C10 C9 C8 120.1(5) . . ?
C8 C9 H9 119.9 . . ?
C43 C39 Rh1 75.2(2) . . ?
C43 C39 C44 123.8(4) . . ?
C40 C39 Rh1 71.2(2) . . ?
C40 C39 C43 109.8(4) . . ?
C40 C39 C44 125.8(4) . . ?
C44 C39 Rh1 127.2(3) . . ?
C11 C12 H12 120.1 . . ?
C13 C12 C11 119.9(5) . . ?
C13 C12 H12 120.1 . . ?
C5 C6 H6 119.9 . . ?
C7 C6 C5 120.1(5) . . ?
C7 C6 H6 119.9 . . ?
C42 C41 Rh1 73.5(3) . . ?
C42 C41 C48 125.2(5) . . ?
C40 C41 Rh1 71.0(3) . . ?
C40 C41 C42 107.3(4) . . ?
C40 C41 C48 126.9(5) . . ?
C48 C41 Rh1 127.6(4) . . ?
N16 C15 H15 118.2 . . ?
N16 C15 C14 123.7(5) . . ?
C14 C15 H15 118.2 . . ?
O17 C8 C9 123.4(5) . . ?
O17 C8 C7 116.3(4) . . ?
C7 C8 C9 120.3(5) . . ?
C25 C26 H26 120.8 . . ?
C27 C26 C25 118.3(4) . . ?
C27 C26 H26 120.8 . . ?
N28 C33 H33 119.0 . . ?
N28 C33 C32 121.9(6) . . ?
C32 C33 H33 119.0 . . ?
C39 C40 Rh1 70.9(3) . . ?
C39 C40 C41 107.3(4) . . ?
C39 C40 C45 126.5(5) . . ?
C41 C40 Rh1 70.5(3) . . ?
C41 C40 C45 126.1(5) . . ?
C45 C40 Rh1 128.0(3) . . ?
C22 C27 H27 119.5 . . ?
C26 C27 C22 121.0(4) . . ?
C26 C27 H27 119.5 . . ?
C53 C52 Rh2 68.0(2) . . ?
C53 C52 C56 125.8(6) . . ?
C51 C52 Rh2 72.4(3) . . ?
C51 C52 C53 109.4(4) . . ?
C51 C52 C56 124.9(6) . . ?
C56 C52 Rh2 125.8(4) . . ?
C53 C49 Rh2 70.4(3) . . ?
C53 C49 C54 126.0(5) . . ?
C50 C49 Rh2 70.5(3) . . ?
C50 C49 C53 107.8(4) . . ?
C50 C49 C54 126.1(5) . . ?
C54 C49 Rh2 127.3(3) . . ?
C15 C14 H14 121.1 . . ?
C15 C14 C13 117.8(5) . . ?
C13 C14 H14 121.1 . . ?
C40 C45 H45A 109.5 . . ?
C40 C45 H45B 109.5 . . ?
C40 C45 H45C 109.5 . . ?
H45A C45 H45B 109.5 . . ?
H45A C45 H45C 109.5 . . ?
H45B C45 H45C 109.5 . . ?
C6 C7 C8 120.2(4) . . ?
C6 C7 H7 119.9 . . ?
C8 C7 H7 119.9 . . ?
C12 C13 H13 120.0 . . ?
C14 C13 C12 120.0(5) . . ?
C14 C13 H13 120.0 . . ?
C33 C32 H32 120.6 . . ?
C31 C32 C33 118.8(6) . . ?
C31 C32 H32 120.6 . . ?
C52 C51 Rh2 70.9(3) . . ?
C52 C51 C50 106.9(4) . . ?
C52 C51 C58 126.6(5) . . ?
C50 C51 Rh2 67.3(3) . . ?
C50 C51 C58 126.5(6) . . ?
C58 C51 Rh2 129.4(4) . . ?
C39 C44 H44A 109.5 . . ?
C39 C44 H44B 109.5 . . ?
C39 C44 H44C 109.5 . . ?
H44A C44 H44B 109.5 . . ?
H44A C44 H44C 109.5 . . ?
H44B C44 H44C 109.5 . . ?
C29 C30 H30 120.1 . . ?
C31 C30 C29 119.9(6) . . ?
C31 C30 H30 120.1 . . ?
C43 C47 H47A 109.5 . . ?
C43 C47 H47B 109.5 . . ?
C43 C47 H47C 109.5 . . ?
H47A C47 H47B 109.5 . . ?
H47A C47 H47C 109.5 . . ?
H47B C47 H47C 109.5 . . ?
O34 C35 H35A 109.8 . . ?
O34 C35 H35B 109.8 . . ?
O34 C35 C36 109.3(5) . . ?
H35A C35 H35B 108.3 . . ?
C36 C35 H35A 109.8 . . ?
C36 C35 H35B 109.8 . . ?
C42 C46 H46A 109.5 . . ?
C42 C46 H46B 109.5 . . ?
C42 C46 H46C 109.5 . . ?
H46A C46 H46B 109.5 . . ?
H46A C46 H46C 109.5 . . ?
H46B C46 H46C 109.5 . . ?
C37 C36 C35 121.9(6) . . ?
C37 C36 C38 123.6(7) . . ?
C38 C36 C35 114.5(7) . . ?
C49 C50 Rh2 71.0(3) . . ?
C49 C50 C51 108.5(4) . . ?
C49 C50 C55 125.4(5) . . ?
C51 C50 Rh2 74.7(3) . . ?
C51 C50 C55 125.9(5) . . ?
C55 C50 Rh2 125.1(4) . . ?
C49 C54 H54A 109.5 . . ?
C49 C54 H54B 109.5 . . ?
C49 C54 H54C 109.5 . . ?
H54A C54 H54B 109.5 . . ?
H54A C54 H54C 109.5 . . ?
H54B C54 H54C 109.5 . . ?
C50 C55 H55A 109.5 . . ?
C50 C55 H55B 109.5 . . ?
C50 C55 H55C 109.5 . . ?
H55A C55 H55B 109.5 . . ?
H55A C55 H55C 109.5 . . ?
H55B C55 H55C 109.5 . . ?
C32 C31 C30 120.0(6) . . ?
C32 C31 H31 120.0 . . ?
C30 C31 H31 120.0 . . ?
O17 C18 H18A 109.4 . . ?
O17 C18 H18B 109.4 . . ?
O17 C18 C19 111.2(5) . . ?
H18A C18 H18B 108.0 . . ?
C19 C18 H18A 109.4 . . ?
C19 C18 H18B 109.4 . . ?
C18 C19 C21 114.1(5) . . ?
C20 C19 C18 122.9(6) . . ?
C20 C19 C21 123.0(6) . . ?
C19 C20 H20A 120(4) . . ?
C19 C20 H20B 121(4) . . ?
H20A C20 H20B 116(5) . . ?
C53 C57 H57A 109.5 . . ?
C53 C57 H57B 109.5 . . ?
C53 C57 H57C 109.5 . . ?
H57A C57 H57B 109.5 . . ?
H57A C57 H57C 109.5 . . ?
H57B C57 H57C 109.5 . . ?
C41 C48 H48A 109.5 . . ?
C41 C48 H48B 109.5 . . ?
C41 C48 H48C 109.5 . . ?
H48A C48 H48B 109.5 . . ?
H48A C48 H48C 109.5 . . ?
H48B C48 H48C 109.5 . . ?
C51 C58 H58A 109.5 . . ?
C51 C58 H58B 109.5 . . ?
C51 C58 H58C 109.5 . . ?
H58A C58 H58B 109.5 . . ?
H58A C58 H58C 109.5 . . ?
H58B C58 H58C 109.5 . . ?
C52 C56 H56A 109.5 . . ?
C52 C56 H56B 109.5 . . ?
C52 C56 H56C 109.5 . . ?
H56A C56 H56B 109.5 . . ?
H56A C56 H56C 109.5 . . ?
H56B C56 H56C 109.5 . . ?
C36 C37 H37A 121(6) . . ?
C36 C37 H37B 110(6) . . ?
H37A C37 H37B 129(9) . . ?
C36 C38 H38A 109.5 . . ?
C36 C38 H38B 109.5 . . ?
C36 C38 H38C 109.5 . . ?
H38A C38 H38B 109.5 . . ?
H38A C38 H38C 109.5 . . ?
H38B C38 H38C 109.5 . . ?
C19 C21 H21A 109.5 . . ?
C19 C21 H21B 109.5 . . ?
C19 C21 H21C 109.5 . . ?
H21A C21 H21B 109.5 . . ?
H21A C21 H21C 109.5 . . ?
H21B C21 H21C 109.5 . . ?

loop_
_geom_bond_atom_site_label_1
_geom_bond_atom_site_label_2
_geom_bond_distance
_geom_bond_site_symmetry_2
_geom_bond_publ_flag
Rh1 Cl3 2.3991(11) . ?
Rh1 N16 2.100(4) . ?
Rh1 C10 2.040(4) . ?
Rh1 C43 2.277(4) . ?
Rh1 C42 2.238(4) . ?
Rh1 C39 2.170(4) . ?
Rh1 C41 2.167(5) . ?
Rh1 C40 2.175(4) . ?
Rh2 Cl4 2.3988(12) . ?
Rh2 N28 2.097(4) . ?
Rh2 C23 2.029(4) . ?
Rh2 C53 2.160(4) . ?
Rh2 C52 2.240(5) . ?
Rh2 C49 2.168(4) . ?
Rh2 C51 2.260(5) . ?
Rh2 C50 2.161(5) . ?
N16 C11 1.367(6) . ?
N16 C15 1.344(6) . ?
O34 C25 1.368(6) . ?
O34 C35 1.418(6) . ?
N28 C29 1.353(6) . ?
N28 C33 1.334(6) . ?
O17 C8 1.376(6) . ?
O17 C18 1.426(7) . ?
C5 C11 1.451(6) . ?
C5 C10 1.386(6) . ?
C5 C6 1.415(6) . ?
C11 C12 1.395(6) . ?
C10 C9 1.387(7) . ?
C23 C22 1.407(6) . ?
C23 C24 1.400(6) . ?
C25 C24 1.391(6) . ?
C25 C26 1.383(7) . ?
C43 C42 1.410(7) . ?
C43 C39 1.441(6) . ?
C43 C47 1.493(7) . ?
C22 C29 1.454(7) . ?
C22 C27 1.391(7) . ?
C42 C41 1.445(7) . ?
C42 C46 1.498(6) . ?
C53 C52 1.437(7) . ?
C53 C49 1.429(7) . ?
C53 C57 1.509(8) . ?
C29 C30 1.395(7) . ?
C24 H24 0.9300 . ?
C9 H9 0.9300 . ?
C9 C8 1.392(6) . ?
C39 C40 1.411(7) . ?
C39 C44 1.495(6) . ?
C12 H12 0.9300 . ?
C12 C13 1.379(8) . ?
C6 H6 0.9300 . ?
C6 C7 1.372(8) . ?
C41 C40 1.431(7) . ?
C41 C48 1.499(7) . ?
C15 H15 0.9300 . ?
C15 C14 1.377(7) . ?
C8 C7 1.378(8) . ?
C26 H26 0.9300 . ?
C26 C27 1.382(7) . ?
C33 H33 0.9300 . ?
C33 C32 1.387(8) . ?
C40 C45 1.495(7) . ?
C27 H27 0.9300 . ?
C52 C51 1.415(8) . ?
C52 C56 1.501(7) . ?
C49 C50 1.429(7) . ?
C49 C54 1.501(6) . ?
C14 H14 0.9300 . ?
C14 C13 1.376(8) . ?
C45 H45A 0.9600 . ?
C45 H45B 0.9600 . ?
C45 H45C 0.9600 . ?
C7 H7 0.9300 . ?
C13 H13 0.9300 . ?
C32 H32 0.9300 . ?
C32 C31 1.352(10) . ?
C51 C50 1.442(6) . ?
C51 C58 1.501(7) . ?
C44 H44A 0.9600 . ?
C44 H44B 0.9600 . ?
C44 H44C 0.9600 . ?
C30 H30 0.9300 . ?
C30 C31 1.374(9) . ?
C47 H47A 0.9600 . ?
C47 H47B 0.9600 . ?
C47 H47C 0.9600 . ?
C35 H35A 0.9700 . ?
C35 H35B 0.9700 . ?
C35 C36 1.500(8) . ?
C46 H46A 0.9600 . ?
C46 H46B 0.9600 . ?
C46 H46C 0.9600 . ?
C36 C37 1.363(12) . ?
C36 C38 1.448(9) . ?
C50 C55 1.495(7) . ?
C54 H54A 0.9600 . ?
C54 H54B 0.9600 . ?
C54 H54C 0.9600 . ?
C55 H55A 0.9600 . ?
C55 H55B 0.9600 . ?
C55 H55C 0.9600 . ?
C31 H31 0.9300 . ?
C18 H18A 0.9700 . ?
C18 H18B 0.9700 . ?
C18 C19 1.497(7) . ?
C19 C20 1.308(9) . ?
C19 C21 1.503(9) . ?
C20 H20A 1.05(7) . ?
C20 H20B 1.08(7) . ?
C57 H57A 0.9600 . ?
C57 H57B 0.9600 . ?
C57 H57C 0.9600 . ?
C48 H48A 0.9600 . ?
C48 H48B 0.9600 . ?
C48 H48C 0.9600 . ?
C58 H58A 0.9600 . ?
C58 H58B 0.9600 . ?
C58 H58C 0.9600 . ?
C56 H56A 0.9600 . ?
C56 H56B 0.9600 . ?
C56 H56C 0.9600 . ?
C37 H37A 0.95(11) . ?
C37 H37B 0.85(9) . ?
C38 H38A 0.9600 . ?
C38 H38B 0.9600 . ?
C38 H38C 0.9600 . ?
C21 H21A 0.9600 . ?
C21 H21B 0.9600 . ?
C21 H21C 0.9600 . ?

loop_
_geom_torsion_atom_site_label_1
_geom_torsion_atom_site_label_2
_geom_torsion_atom_site_label_3
_geom_torsion_atom_site_label_4
_geom_torsion
_geom_torsion_site_symmetry_1
_geom_torsion_site_symmetry_2
_geom_torsion_site_symmetry_3
_geom_torsion_site_symmetry_4
_geom_torsion_publ_flag
Rh1 N16 C11 C5 -3.7(5) . . . . ?
Rh1 N16 C11 C12 175.6(3) . . . . ?
Rh1 N16 C15 C14 -176.0(4) . . . . ?
Rh1 C10 C9 C8 174.7(4) . . . . ?
Rh1 C43 C42 C41 59.1(3) . . . . ?
Rh1 C43 C42 C46 -123.1(5) . . . . ?
Rh1 C43 C39 C40 -63.3(3) . . . . ?
Rh1 C43 C39 C44 125.1(4) . . . . ?
Rh1 C42 C41 C40 63.4(3) . . . . ?
Rh1 C42 C41 C48 -124.8(5) . . . . ?
Rh1 C39 C40 C41 -61.4(3) . . . . ?
Rh1 C39 C40 C45 123.6(5) . . . . ?
Rh1 C41 C40 C39 61.7(3) . . . . ?
Rh1 C41 C40 C45 -123.3(5) . . . . ?
Rh2 N28 C29 C22 -3.2(5) . . . . ?
Rh2 N28 C29 C30 -179.7(4) . . . . ?
Rh2 N28 C33 C32 178.9(4) . . . . ?
Rh2 C23 C22 C29 6.7(5) . . . . ?
Rh2 C23 C22 C27 -176.7(4) . . . . ?
Rh2 C23 C24 C25 176.3(3) . . . . ?
Rh2 C53 C52 C51 60.8(4) . . . . ?
Rh2 C53 C52 C56 -119.1(6) . . . . ?
Rh2 C53 C49 C50 -60.8(3) . . . . ?
Rh2 C53 C49 C54 122.5(5) . . . . ?
Rh2 C52 C51 C50 57.9(3) . . . . ?
Rh2 C52 C51 C58 -125.4(5) . . . . ?
Rh2 C49 C50 C51 -65.9(3) . . . . ?
Rh2 C49 C50 C55 120.0(5) . . . . ?
Rh2 C51 C50 C49 63.4(3) . . . . ?
Rh2 C51 C50 C55 -122.5(5) . . . . ?
N16 C11 C12 C13 0.7(7) . . . . ?
N16 C15 C14 C13 1.0(8) . . . . ?
O34 C25 C24 C23 -179.1(4) . . . . ?
O34 C25 C26 C27 -179.3(5) . . . . ?
O34 C35 C36 C37 -22.8(9) . . . . ?
O34 C35 C36 C38 159.6(6) . . . . ?
N28 C29 C30 C31 0.3(8) . . . . ?
N28 C33 C32 C31 1.2(9) . . . . ?
O17 C8 C7 C6 179.1(5) . . . . ?
O17 C18 C19 C20 5.9(10) . . . . ?
O17 C18 C19 C21 -173.5(6) . . . . ?
C5 C11 C12 C13 179.8(5) . . . . ?
C5 C10 C9 C8 1.7(7) . . . . ?
C5 C6 C7 C8 1.8(8) . . . . ?
C11 N16 C15 C14 -0.9(7) . . . . ?
C11 C5 C10 Rh1 2.4(5) . . . . ?
C11 C5 C10 C9 175.9(4) . . . . ?
C11 C5 C6 C7 -177.5(5) . . . . ?
C11 C12 C13 C14 -0.6(8) . . . . ?
C10 C5 C11 N16 0.9(6) . . . . ?
C10 C5 C11 C12 -178.3(4) . . . . ?
C10 C5 C6 C7 -0.7(7) . . . . ?
C10 C9 C8 O17 179.1(5) . . . . ?
C10 C9 C8 C7 -0.7(8) . . . . ?
C23 C22 C29 N28 -2.2(6) . . . . ?
C23 C22 C29 C30 174.0(5) . . . . ?
C23 C22 C27 C26 -0.1(7) . . . . ?
C25 O34 C35 C36 180.0(5) . . . . ?
C25 C26 C27 C22 -1.4(7) . . . . ?
C43 C42 C41 Rh1 -62.3(3) . . . . ?
C43 C42 C41 C40 1.2(5) . . . . ?
C43 C42 C41 C48 173.0(5) . . . . ?
C43 C39 C40 Rh1 65.8(3) . . . . ?
C43 C39 C40 C41 4.4(5) . . . . ?
C43 C39 C40 C45 -170.6(4) . . . . ?
C22 C23 C24 C25 -1.8(7) . . . . ?
C22 C29 C30 C31 -175.7(5) . . . . ?
C42 C43 C39 Rh1 59.7(3) . . . . ?
C42 C43 C39 C40 -3.6(5) . . . . ?
C42 C43 C39 C44 -175.2(4) . . . . ?
C42 C41 C40 Rh1 -65.1(3) . . . . ?
C42 C41 C40 C39 -3.4(5) . . . . ?
C42 C41 C40 C45 171.6(4) . . . . ?
C53 C52 C51 Rh2 -58.1(3) . . . . ?
C53 C52 C51 C50 -0.2(5) . . . . ?
C53 C52 C51 C58 176.6(5) . . . . ?
C53 C49 C50 Rh2 60.8(3) . . . . ?
C53 C49 C50 C51 -5.0(5) . . . . ?
C53 C49 C50 C55 -179.2(5) . . . . ?
C29 N28 C33 C32 0.7(8) . . . . ?
C29 C22 C27 C26 176.2(4) . . . . ?
C29 C30 C31 C32 1.6(10) . . . . ?
C24 C23 C22 C29 -174.9(4) . . . . ?
C24 C23 C22 C27 1.7(7) . . . . ?
C24 C25 C26 C27 1.2(7) . . . . ?
C9 C8 C7 C6 -1.1(8) . . . . ?
C39 C43 C42 Rh1 -57.7(3) . . . . ?
C39 C43 C42 C41 1.4(5) . . . . ?
C39 C43 C42 C46 179.3(5) . . . . ?
C6 C5 C11 N16 177.7(4) . . . . ?
C6 C5 C11 C12 -1.5(7) . . . . ?
C6 C5 C10 Rh1 -174.6(3) . . . . ?
C6 C5 C10 C9 -1.0(7) . . . . ?
C15 N16 C11 C5 -179.2(4) . . . . ?
C15 N16 C11 C12 0.1(6) . . . . ?
C15 C14 C13 C12 -0.2(8) . . . . ?
C8 O17 C18 C19 173.0(5) . . . . ?
C26 C25 C24 C23 0.4(8) . . . . ?
C33 N28 C29 C22 175.1(4) . . . . ?
C33 N28 C29 C30 -1.4(7) . . . . ?
C33 C32 C31 C30 -2.3(10) . . . . ?
C27 C22 C29 N28 -178.7(4) . . . . ?
C27 C22 C29 C30 -2.5(8) . . . . ?
C52 C53 C49 Rh2 65.7(3) . . . . ?
C52 C53 C49 C50 4.8(5) . . . . ?
C52 C53 C49 C54 -171.8(5) . . . . ?
C52 C51 C50 Rh2 -60.2(3) . . . . ?
C52 C51 C50 C49 3.2(5) . . . . ?
C52 C51 C50 C55 177.3(5) . . . . ?
C49 C53 C52 Rh2 -63.7(3) . . . . ?
C49 C53 C52 C51 -2.9(5) . . . . ?
C49 C53 C52 C56 177.2(5) . . . . ?
C44 C39 C40 Rh1 -122.8(4) . . . . ?
C44 C39 C40 C41 175.7(4) . . . . ?
C44 C39 C40 C45 0.8(7) . . . . ?
C47 C43 C42 Rh1 125.4(5) . . . . ?
C47 C43 C42 C41 -175.5(5) . . . . ?
C47 C43 C42 C46 2.4(8) . . . . ?
C47 C43 C39 Rh1 -123.4(5) . . . . ?
C47 C43 C39 C40 173.3(4) . . . . ?
C47 C43 C39 C44 1.7(7) . . . . ?
C35 O34 C25 C24 178.0(4) . . . . ?
C35 O34 C25 C26 -1.6(8) . . . . ?
C46 C42 C41 Rh1 119.8(5) . . . . ?
C46 C42 C41 C40 -176.7(4) . . . . ?
C46 C42 C41 C48 -5.0(8) . . . . ?
C54 C49 C50 Rh2 -122.5(5) . . . . ?
C54 C49 C50 C51 171.6(5) . . . . ?
C54 C49 C50 C55 -2.5(8) . . . . ?
C18 O17 C8 C9 15.5(8) . . . . ?
C18 O17 C8 C7 -164.6(5) . . . . ?
C57 C53 C52 Rh2 127.9(5) . . . . ?
C57 C53 C52 C51 -171.3(5) . . . . ?
C57 C53 C52 C56 8.8(9) . . . . ?
C57 C53 C49 Rh2 -126.0(5) . . . . ?
C57 C53 C49 C50 173.1(5) . . . . ?
C57 C53 C49 C54 -3.5(8) . . . . ?
C48 C41 C40 Rh1 123.3(5) . . . . ?
C48 C41 C40 C39 -175.0(5) . . . . ?
C48 C41 C40 C45 0.0(8) . . . . ?
C58 C51 C50 Rh2 123.0(5) . . . . ?
C58 C51 C50 C49 -173.5(5) . . . . ?
C58 C51 C50 C55 0.5(9) . . . . ?
C56 C52 C51 Rh2 121.8(6) . . . . ?
C56 C52 C51 C50 179.7(5) . . . . ?
C56 C52 C51 C58 -3.5(9) . . . . ?
